data_7213762
loop_
_publ_author_name
'Dobrowolski, Micha\/l A.'
'Garbarino, Gaston'
'Mezouar, Mohamed'
'Ciesielski, Arkadiusz'
'Cyra\'nski, Micha\/l K.'

_publ_section_title
;
 Structural diversities of charge transfer organic complexes. Focus on
 benzenoid hydrocarbons and 7,7,8,8-tetracyanoquinodimethane
;
_journal_issue 3
_journal_name_full CrystEngComm
_journal_page_first 415
_journal_paper_doi 10.1039/c3ce41703d
_journal_volume 16
_journal_year 2014
_chemical_formula_moiety 'C12 H4 N4, C16 H10'
_chemical_formula_sum 'C28 H14 N4'
_chemical_formula_weight 406.43
_chemical_name_systematic
; 
 Pyrene-7,7,8,8-tetracyanoquinodimethane complex
;
_space_group_IT_number 14
_symmetry_cell_setting monoclinic
_symmetry_space_group_name_Hall '-P 2yn'
_symmetry_space_group_name_H-M 'P 1 21/n 1'
_atom_sites_solution_hydrogens geom
_atom_sites_solution_primary direct
_atom_sites_solution_secondary difmap
_audit_creation_method SHELXL-97
_cell_angle_alpha 90.00
_cell_angle_beta 103.52(3)
_cell_angle_gamma 90.00
_cell_formula_units_Z 2
_cell_length_a 6.9917(14)
_cell_length_b 10.069(2)
_cell_length_c 14.671(3)
_cell_measurement_reflns_used 5316
_cell_measurement_temperature 100(2)
_cell_measurement_theta_max 28.20
_cell_measurement_theta_min 2.48
_cell_volume 1004.2(4)
_computing_cell_refinement 'SAINT V8.27B (Bruker AXS Inc., 2012)'
_computing_data_collection 'APEX2 v2013.2-0 (Bruker AXS Inc., 2012)'
_computing_data_reduction 'SAINT V8.27B (Bruker AXS Inc., 2012)'
_computing_structure_refinement 'SHELXL-97 (Sheldrick, 2008)'
_computing_structure_solution 'SHELXS-97 (Sheldrick, 2008)'
_diffrn_ambient_temperature 100(2)
_diffrn_detector_area_resol_mean 10.4167
_diffrn_measured_fraction_theta_full 0.999
_diffrn_measured_fraction_theta_max 0.999
_diffrn_measurement_device_type 'Bruker APEX-II CCD'
_diffrn_measurement_method '\f and \w scans'
_diffrn_radiation_monochromator TRIUMPH
_diffrn_radiation_source 'fine-focus sealed tube'
_diffrn_radiation_type MoK\a
_diffrn_radiation_wavelength 0.71073
_diffrn_reflns_av_R_equivalents 0.0293
_diffrn_reflns_av_sigmaI/netI 0.0204
_diffrn_reflns_limit_h_max 8
_diffrn_reflns_limit_h_min -8
_diffrn_reflns_limit_k_max 11
_diffrn_reflns_limit_k_min -11
_diffrn_reflns_limit_l_max 17
_diffrn_reflns_limit_l_min -17
_diffrn_reflns_number 9996
_diffrn_reflns_theta_full 25.05
_diffrn_reflns_theta_max 25.05
_diffrn_reflns_theta_min 2.48
_diffrn_standards_number 0
_exptl_absorpt_coefficient_mu 0.081
_exptl_absorpt_correction_T_max 0.99
_exptl_absorpt_correction_T_min 0.86
_exptl_absorpt_correction_type multi-scan
_exptl_absorpt_process_details 'SADABS V2012/1 (Bruker AXS Inc.)'
_exptl_crystal_colour Purple
_exptl_crystal_density_diffrn 1.344
_exptl_crystal_density_method 'not measured'
_exptl_crystal_description Prism
_exptl_crystal_F_000 420
_exptl_crystal_size_max 0.3
_exptl_crystal_size_mid 0.1
_exptl_crystal_size_min 0.1
_refine_diff_density_max 0.257
_refine_diff_density_min -0.152
_refine_diff_density_rms 0.055
_refine_ls_extinction_method none
_refine_ls_goodness_of_fit_ref 1.036
_refine_ls_hydrogen_treatment mixed
_refine_ls_matrix_type full
_refine_ls_number_parameters 173
_refine_ls_number_reflns 1779
_refine_ls_number_restraints 0
_refine_ls_restrained_S_all 1.036
_refine_ls_R_factor_all 0.0407
_refine_ls_R_factor_gt 0.0337
_refine_ls_shift/su_max 0.000
_refine_ls_shift/su_mean 0.000
_refine_ls_structure_factor_coef Fsqd
_refine_ls_weighting_details 'calc w=1/[\s^2^(Fo^2^)+(0.0444P)^2^+0.1972P] where P=(Fo^2^+2Fc^2^)/3'
_refine_ls_weighting_scheme calc
_refine_ls_wR_factor_gt 0.0792
_refine_ls_wR_factor_ref 0.0823
_reflns_number_gt 1527
_reflns_number_total 1779
_reflns_threshold_expression >2sigma(I)
_cod_data_source_file c3ce41703d.txt
_cod_data_source_block Piren_TCNQ
_cod_depositor_comments
;
The following automatic conversions were performed:

'_symmetry_cell_setting' value 'Monoclinic' changed to 'monoclinic'
according to
/usr/data/users/saulius/automatic-downloads/current/RSC/lib/dictionaries/cif_core.dic
dictionary named 'cif_core.dic' version 2.4.2 from
2011-04-26.

'_exptl_absorpt_correction_type' value 'Multi-scan'
changed to 'multi-scan' according to
/usr/data/users/saulius/automatic-downloads/current/RSC/lib/dictionaries/cif_core.dic
dictionary named 'cif_core.dic' version 2.4.2 from 2011-04-26.

Automatic conversion script
Id: cif_fix_values 2281 2013-09-26 08:29:07Z andrius 
;
_cod_original_cell_volume 1004.2(3)
_cod_original_sg_symbol_H-M P21/n
_cod_database_code 7213762

loop_
_symmetry_equiv_pos_as_xyz
'x, y, z'
'-x+1/2, y+1/2, -z+1/2'
'-x, -y, -z'
'x-1/2, -y-1/2, z-1/2'

loop_
_atom_site_label
_atom_site_type_symbol
_atom_site_fract_x
_atom_site_fract_y
_atom_site_fract_z
_atom_site_U_iso_or_equiv
_atom_site_adp_type
_atom_site_occupancy
_atom_site_symmetry_multiplicity
_atom_site_calc_flag
C7 C 0.01728(16) 0.56799(12) 0.49113(8) 0.0210(3) Uani 1 1 d
C2 C -0.07769(17) 0.52228(14) 0.32207(9) 0.0264(3) Uani 1 1 d
C6 C 0.08331(16) 0.65698(13) 0.56736(8) 0.0230(3) Uani 1 1 d
C8 C -0.01367(17) 0.61472(13) 0.39736(8) 0.0235(3) Uani 1 1 d
C1 C -0.11024(17) 0.39383(14) 0.33876(9) 0.0254(3) Uani 1 1 d
C3 C 0.02363(18) 0.74854(14) 0.38191(9) 0.0279(3) Uani 1 1 d
C4 C 0.08775(18) 0.83416(14) 0.45664(9) 0.0291(3) Uani 1 1 d
C5 C 0.11685(18) 0.78958(14) 0.54825(9) 0.0273(3) Uani 1 1 d
C10 C 1.01871(16) 0.08828(12) 0.07594(8) 0.0192(3) Uani 1 1 d
C11 C 0.94165(15) 0.13340(12) -0.01927(7) 0.0182(3) Uani 1 1 d
C13 C 0.90044(17) 0.35799(12) 0.03738(8) 0.0203(3) Uani 1 1 d
C9 C 1.07363(16) -0.03850(12) 0.09401(8) 0.0192(3) Uani 1 1 d
C12 C 0.88384(16) 0.26323(12) -0.03670(7) 0.0191(3) Uani 1 1 d
C14 C 0.79891(17) 0.31082(12) -0.12947(8) 0.0217(3) Uani 1 1 d
N1 N 0.91356(16) 0.43425(11) 0.09686(7) 0.0274(3) Uani 1 1 d
N2 N 0.72725(16) 0.34874(11) -0.20359(7) 0.0307(3) Uani 1 1 d
H1 H -0.1531(19) 0.3320(14) 0.2872(10) 0.028(3) Uiso 1 1 d
H3 H 0.008(2) 0.7812(14) 0.3179(10) 0.031(4) Uiso 1 1 d
H4 H 0.114(2) 0.9281(15) 0.4443(9) 0.030(4) Uiso 1 1 d
H9 H 1.1242(18) -0.0659(12) 0.1582(9) 0.018(3) Uiso 1 1 d
H10 H 1.0295(18) 0.1516(13) 0.1273(9) 0.022(3) Uiso 1 1 d
H2 H -0.096(2) 0.5550(14) 0.2567(11) 0.036(4) Uiso 1 1 d
H5 H 0.1614(19) 0.8522(14) 0.6012(10) 0.031(4) Uiso 1 1 d

loop_
_atom_site_aniso_label
_atom_site_aniso_U_11
_atom_site_aniso_U_22
_atom_site_aniso_U_33
_atom_site_aniso_U_23
_atom_site_aniso_U_13
_atom_site_aniso_U_12
C7 0.0110(5) 0.0304(7) 0.0222(6) -0.0040(5) 0.0051(5) 0.0045(5)
C2 0.0188(6) 0.0408(8) 0.0195(7) -0.0017(6) 0.0043(5) 0.0057(6)
C6 0.0132(6) 0.0303(7) 0.0258(6) -0.0063(5) 0.0049(5) 0.0028(5)
C8 0.0145(6) 0.0334(7) 0.0232(6) -0.0016(5) 0.0059(5) 0.0057(5)
C1 0.0169(6) 0.0380(8) 0.0201(6) -0.0107(6) 0.0020(5) 0.0027(6)
C3 0.0206(6) 0.0355(8) 0.0286(7) 0.0031(6) 0.0077(5) 0.0070(6)
C4 0.0201(6) 0.0283(8) 0.0396(8) -0.0003(6) 0.0085(6) 0.0024(6)
C5 0.0171(6) 0.0317(7) 0.0328(7) -0.0089(6) 0.0052(5) 0.0021(5)
C10 0.0157(6) 0.0264(7) 0.0156(6) -0.0028(5) 0.0039(5) -0.0043(5)
C11 0.0128(5) 0.0257(7) 0.0165(6) -0.0012(5) 0.0042(4) -0.0054(5)
C13 0.0190(6) 0.0230(7) 0.0184(6) 0.0033(5) 0.0037(5) -0.0015(5)
C9 0.0163(6) 0.0283(7) 0.0127(6) 0.0003(5) 0.0026(5) -0.0041(5)
C12 0.0166(6) 0.0252(7) 0.0155(6) -0.0010(5) 0.0039(5) -0.0049(5)
C14 0.0222(6) 0.0224(7) 0.0210(7) -0.0020(5) 0.0063(5) -0.0051(5)
N1 0.0314(6) 0.0278(6) 0.0230(6) -0.0018(5) 0.0061(5) -0.0012(5)
N2 0.0346(6) 0.0341(7) 0.0220(6) 0.0034(5) 0.0037(5) -0.0050(5)

loop_
_atom_type_symbol
_atom_type_description
_atom_type_scat_dispersion_real
_atom_type_scat_dispersion_imag
_atom_type_scat_source
C C 0.0033 0.0016 'International Tables Vol C Tables 4.2.6.8 and 6.1.1.4'
H H 0.0000 0.0000 'International Tables Vol C Tables 4.2.6.8 and 6.1.1.4'
N N 0.0061 0.0033 'International Tables Vol C Tables 4.2.6.8 and 6.1.1.4'

loop_
_geom_angle_atom_site_label_1
_geom_angle_atom_site_label_2
_geom_angle_atom_site_label_3
_geom_angle
_geom_angle_site_symmetry_1
_geom_angle_site_symmetry_3
C8 C7 C6 120.00(12) . .
C8 C7 C7 120.06(14) . 3_566
C6 C7 C7 119.94(14) . 3_566
C1 C2 C8 121.29(12) . .
C5 C6 C7 118.91(12) . .
C5 C6 C1 122.81(12) . 3_566
C7 C6 C1 118.28(12) . 3_566
C3 C8 C7 118.87(12) . .
C3 C8 C2 122.42(12) . .
C7 C8 C2 118.69(12) . .
C2 C1 C6 121.72(12) . 3_566
C4 C3 C8 120.59(12) . .
C3 C4 C5 120.88(13) . .
C4 C5 C6 120.75(12) . .
C9 C10 C11 120.93(11) . .
C12 C11 C9 121.56(10) . 3_755
C12 C11 C10 120.32(10) . .
C9 C11 C10 118.12(11) 3_755 .
N1 C13 C12 179.91(17) . .
C10 C9 C11 120.95(11) . 3_755
C11 C12 C13 121.66(10) . .
C11 C12 C14 122.20(10) . .
C13 C12 C14 116.12(11) . .
N2 C14 C12 178.70(12) . .

loop_
_geom_bond_atom_site_label_1
_geom_bond_atom_site_label_2
_geom_bond_distance
_geom_bond_site_symmetry_2
C7 C8 1.4218(17) .
C7 C6 1.4232(17) .
C7 C7 1.425(3) 3_566
C2 C1 1.346(2) .
C2 C8 1.4337(18) .
C6 C5 1.3955(19) .
C6 C1 1.4396(18) 3_566
C8 C3 1.4011(19) .
C1 C6 1.4396(18) 3_566
C3 C4 1.384(2) .
C4 C5 1.3861(19) .
C10 C9 1.3417(18) .
C10 C11 1.4477(16) .
C11 C12 1.3747(17) .
C11 C9 1.4394(16) 3_755
C13 N1 1.1498(16) .
C13 C12 1.4305(17) .
C9 C11 1.4394(16) 3_755
C12 C14 1.4340(17) .
C14 N2 1.1509(16) .
